data_7039271
loop_
_publ_author_name
'Vats, Bal Govind'
'Das, Debasish'
'Sadhu, Biswajit'
'Kannan, S.'
'Pius, I. C.'
'Noronha, D. M.'
'Sundararajan, Mahesh'
'Kumar, Mukesh'

_publ_section_title
;
 Selective recognition of uranyl ions from bulk of thorium(iv) and
 lanthanide(iii) ions by tetraalkyl urea: a combined experimental and
 quantum chemical study.
;
_journal_issue 25
_journal_name_full 'Dalton transactions (Cambridge, England : 2003)'
_journal_page_first 10319
_journal_page_last 10325
_journal_paper_doi 10.1039/c6dt01191h
_journal_volume 45
_journal_year 2016
_chemical_formula_moiety 'C26 H56 Br2 N4 O4 U'
_chemical_formula_sum 'C26 H56 Br2 N4 O4 U'
_chemical_formula_weight 886.59
_space_group_crystal_system monoclinic
_space_group_IT_number 14
_space_group_name_Hall '-P 2yn'
_space_group_name_H-M_alt 'P 1 21/n 1'
_symmetry_space_group_name_Hall '-P 2yn'
_symmetry_space_group_name_H-M 'P 1 21/n 1'
_atom_sites_solution_hydrogens geom
_audit_creation_date 2016-04-12
_audit_creation_method
;
Olex2 1.2
(compiled 2015.09.30 svn.r3233 for OlexSys, GUI svn.r5103)
;
_audit_update_record
;
2016-04-12 deposited with the CCDC.
2016-05-12 downloaded from the CCDC.
;
_cell_angle_alpha 90
_cell_angle_beta 99.086(4)
_cell_angle_gamma 90
_cell_formula_units_Z 2
_cell_length_a 8.9803(4)
_cell_length_b 13.5484(4)
_cell_length_c 15.0855(5)
_cell_measurement_reflns_used 7651
_cell_measurement_temperature 293(2)
_cell_measurement_theta_max 69.9990
_cell_measurement_theta_min 4.4080
_cell_volume 1812.40(12)
_computing_cell_refinement
;
CrysAlisPro, Agilent Technologies,
Version 1.171.36.32 (release 02-08-2013 CrysAlis171 .NET)
(compiled Aug  2 2013,16:46:58)
;
_computing_data_collection
;
CrysAlisPro, Agilent Technologies,
Version 1.171.36.32 (release 02-08-2013 CrysAlis171 .NET)
(compiled Aug  2 2013,16:46:58)
;
_computing_data_reduction
;
CrysAlisPro, Agilent Technologies,
Version 1.171.36.32 (release 02-08-2013 CrysAlis171 .NET)
(compiled Aug  2 2013,16:46:58)
;
_computing_molecular_graphics 'Olex2 (Dolomanov et al., 2009)'
_computing_publication_material 'Olex2 (Dolomanov et al., 2009)'
_computing_structure_refinement 'ShelXL (Sheldrick, 2015)'
_computing_structure_solution 'olex2.solve (Bourhis et al., 2015)'
_diffrn_ambient_temperature 293(2)
_diffrn_detector_area_resol_mean 8.3200
_diffrn_measured_fraction_theta_full 1.000
_diffrn_measured_fraction_theta_max 0.995
_diffrn_measurement_details
;
  1 omega   76.00  102.00   1.0000    1.0000
omega____ theta____ kappa____ phi______ frames
    -        0.0000  178.0000 -120.0000 26

  2 omega -101.00   50.00   1.0000    1.0000
omega____ theta____ kappa____ phi______ frames
    -        0.0000  -77.0000    0.0000 151

  3 omega   35.00   73.00   1.0000    1.0000
omega____ theta____ kappa____ phi______ frames
    -        0.0000  178.0000 -120.0000 38

  4 omega -157.00  -95.00   1.0000    1.0300
omega____ theta____ kappa____ phi______ frames
    -      -54.7289  -95.0000    0.0000 62

  5 omega  -23.00  108.00   1.0000    1.0300
omega____ theta____ kappa____ phi______ frames
    -       54.7289  -95.0000 -120.0000 131

  6 omega    1.00   26.00   1.0000    1.0300
omega____ theta____ kappa____ phi______ frames
    -       54.7289   92.0000 -113.6262 25

  7 omega    4.00  121.00   1.0000    1.0300
omega____ theta____ kappa____ phi______ frames
    -       54.7289 -126.0000   90.0000 117

  8 omega  -30.00  155.00   1.0000    1.0300
omega____ theta____ kappa____ phi______ frames
    -       54.7289   30.0000   90.0000 185

  9 omega  -28.00  153.00   1.0000    1.0300
omega____ theta____ kappa____ phi______ frames
    -       54.7289   30.0000  -90.0000 181

 10 omega    3.00   28.00   1.0000    1.0300
omega____ theta____ kappa____ phi______ frames
    -       56.0000   91.0000   15.3543 25

 11 omega    5.00   31.00   1.0000    1.0300
omega____ theta____ kappa____ phi______ frames
    -       56.0000   90.0000  137.5840 26

 12 omega    7.00   33.00   1.0000    1.0300
omega____ theta____ kappa____ phi______ frames
    -       60.0000   89.0000   97.6047 26

 13 omega   15.00   43.00   1.0000    1.0300
omega____ theta____ kappa____ phi______ frames
    -       64.0000   82.0000 -153.0328 28

 14 omega   12.00   45.00   1.0000    1.0300
omega____ theta____ kappa____ phi______ frames
    -       64.0000   82.0000  -51.6336 33

 15 omega   17.00   43.00   1.0000    1.0300
omega____ theta____ kappa____ phi______ frames
    -       68.0000   80.0000   57.2712 26

 16 omega   17.00   44.00   1.0000    1.0300
omega____ theta____ kappa____ phi______ frames
    -       68.0000   81.0000  150.9756 27

 17 omega  129.00  155.00   1.0000    1.0300
omega____ theta____ kappa____ phi______ frames
    -       68.0000   77.0000   74.7106 26

 18 omega   17.00   47.00   1.0000    1.0300
omega____ theta____ kappa____ phi______ frames
    -       68.0000   79.0000 -107.3443 30

 19 omega   36.00   64.00   1.0000    1.0300
omega____ theta____ kappa____ phi______ frames
    -       68.0000   77.0000   74.7106 28

 20 omega   25.00   51.00   1.0000    1.0300
omega____ theta____ kappa____ phi______ frames
    -       76.0000   76.0000    2.0276 26

 21 omega  124.00  158.00   1.0000    1.0300
omega____ theta____ kappa____ phi______ frames
    -       80.0000   71.0000   25.2719 34

 22 omega   36.00   68.00   1.0000    1.0300
omega____ theta____ kappa____ phi______ frames
    -       80.0000   71.0000   25.2719 32

 23 omega  100.00  142.00   1.0000    1.0300
omega____ theta____ kappa____ phi______ frames
    -       80.0000   72.0000  148.4303 42

 24 omega   30.00   61.00   1.0000    1.0300
omega____ theta____ kappa____ phi______ frames
    -       80.0000   72.0000  148.4303 31

 25 omega  110.00  157.00   1.0000    1.0300
omega____ theta____ kappa____ phi______ frames
    -       84.0000   77.0000  -55.2018 47

 26 omega   33.00   76.00   1.0000    1.0300
omega____ theta____ kappa____ phi______ frames
    -       84.0000   77.0000  -55.2018 43

 27 omega   36.00   66.00   1.0000    1.0300
omega____ theta____ kappa____ phi______ frames
    -       88.0000   53.0000  113.1357 30

 28 omega  132.00  158.00   1.0000    1.0300
omega____ theta____ kappa____ phi______ frames
    -       88.0000   53.0000  113.1357 26

 29 omega   41.00   69.00   1.0000    1.0300
omega____ theta____ kappa____ phi______ frames
    -       92.0000   77.0000 -134.7333 28

 30 omega  106.00  155.00   1.0000    1.0300
omega____ theta____ kappa____ phi______ frames
    -       92.0000   77.0000 -134.7333 49

 31 omega  132.00  158.00   1.0000    1.0300
omega____ theta____ kappa____ phi______ frames
    -      100.0000   75.0000  -29.6802 26

 32 omega   50.00   76.00   1.0000    1.0300
omega____ theta____ kappa____ phi______ frames
    -      100.0000   75.0000  -29.6802 26

 33 omega  107.00  139.00   1.0000    1.0300
omega____ theta____ kappa____ phi______ frames
    -      104.0000   75.0000  135.0410 32

 34 omega   54.00   90.00   1.0000    1.0300
omega____ theta____ kappa____ phi______ frames
    -      104.0000   75.0000  135.0410 36

 35 omega   12.00  125.00   1.0000    1.0300
omega____ theta____ kappa____ phi______ frames
    -      109.4577  -92.0000  -30.0000 113

 36 omega  104.00  157.00   1.0000    1.0300
omega____ theta____ kappa____ phi______ frames
    -      109.4577   64.0000  120.0000 53

 37 omega   61.00   87.00   1.0000    1.0300
omega____ theta____ kappa____ phi______ frames
    -      109.4577   64.0000  120.0000 26

 38 omega   59.00  150.00   1.0000    1.0300
omega____ theta____ kappa____ phi______ frames
    -      109.4577   77.0000  -60.0000 91

 39 omega   60.00  134.00   1.0000    1.0300
omega____ theta____ kappa____ phi______ frames
    -      109.4577   77.0000 -150.0000 74

 40 omega   27.00   81.00   1.0000    1.0300
omega____ theta____ kappa____ phi______ frames
    -      109.4577  -50.0000  150.0000 54

 41 omega   20.00   76.00   1.0000    1.0300
omega____ theta____ kappa____ phi______ frames
    -      109.4577  -50.0000  -30.0000 56

 42 omega   60.00  147.00   1.0000    1.0300
omega____ theta____ kappa____ phi______ frames
    -      109.4577   77.0000  -30.0000 87

 43 omega  114.00  139.00   1.0000    1.0300
omega____ theta____ kappa____ phi______ frames
    -      109.4577  -92.0000   90.0000 25

 44 omega   35.00  106.00   1.0000    1.0300
omega____ theta____ kappa____ phi______ frames
    -      109.4577 -112.0000 -180.0000 71

 45 omega   15.00   89.00   1.0000    1.0300
omega____ theta____ kappa____ phi______ frames
    -      109.4577  -92.0000   90.0000 74

 46 omega   59.00  157.00   1.0000    1.0300
omega____ theta____ kappa____ phi______ frames
    -      109.4577   77.0000   60.0000 98

 47 omega   59.00  155.00   1.0000    1.0300
omega____ theta____ kappa____ phi______ frames
    -      109.4577   77.0000 -180.0000 96

 48 omega   48.00   83.00   1.0000    1.0300
omega____ theta____ kappa____ phi______ frames
    -      109.4577  -50.0000   60.0000 35

 49 omega   59.00  158.00   1.0000    1.0300
omega____ theta____ kappa____ phi______ frames
    -      109.4577   77.0000 -120.0000 99

 50 omega   60.00  151.00   1.0000    1.0300
omega____ theta____ kappa____ phi______ frames
    -      109.4577   77.0000  -90.0000 91

 51 omega   59.00  146.00   1.0000    1.0300
omega____ theta____ kappa____ phi______ frames
    -      109.4577   77.0000  150.0000 87

 52 omega   47.00  115.00   1.0000    1.0300
omega____ theta____ kappa____ phi______ frames
    -      109.4577 -112.0000  -90.0000 68

 53 omega  122.00  158.00   1.0000    1.0300
omega____ theta____ kappa____ phi______ frames
    -      109.4577  112.0000 -180.0000 36

 54 omega   59.00  158.00   1.0000    1.0300
omega____ theta____ kappa____ phi______ frames
    -      109.4577   77.0000    0.0000 99

 55 omega   94.00  131.00   1.0000    1.0300
omega____ theta____ kappa____ phi______ frames
    -      109.4577   77.0000   90.0000 37

 56 omega   59.00   84.00   1.0000    1.0300
omega____ theta____ kappa____ phi______ frames
    -      109.4577   77.0000   90.0000 25

 57 omega   21.00   85.00   1.0000    1.0300
omega____ theta____ kappa____ phi______ frames
    -      109.4577  -64.0000 -120.0000 64

 58 omega  117.00  155.00   1.0000    1.0300
omega____ theta____ kappa____ phi______ frames
    -      109.4577  -64.0000 -120.0000 38

 59 omega   59.00  151.00   1.0000    1.0300
omega____ theta____ kappa____ phi______ frames
    -      109.4577   77.0000   30.0000 92
;
_diffrn_measurement_device_type 'SuperNova, Single source at offset, Titan'
_diffrn_measurement_method '\w scans'
_diffrn_orient_matrix_UB_11 0.0101683000
_diffrn_orient_matrix_UB_12 0.1085951000
_diffrn_orient_matrix_UB_13 0.0306463000
_diffrn_orient_matrix_UB_21 -0.0552567000
_diffrn_orient_matrix_UB_22 0.0334342000
_diffrn_orient_matrix_UB_23 -0.0972725000
_diffrn_orient_matrix_UB_31 -0.1643547000
_diffrn_orient_matrix_UB_32 -0.0045170000
_diffrn_orient_matrix_UB_33 0.0172919000
_diffrn_radiation_monochromator mirror
_diffrn_radiation_type CuK\a
_diffrn_radiation_wavelength 1.54184
_diffrn_reflns_av_R_equivalents 0.1008
_diffrn_reflns_av_unetI/netI 0.0480
_diffrn_reflns_Laue_measured_fraction_full 1.000
_diffrn_reflns_Laue_measured_fraction_max 0.995
_diffrn_reflns_limit_h_max 10
_diffrn_reflns_limit_h_min -10
_diffrn_reflns_limit_k_max 16
_diffrn_reflns_limit_k_min -16
_diffrn_reflns_limit_l_max 18
_diffrn_reflns_limit_l_min -18
_diffrn_reflns_number 22905
_diffrn_reflns_point_group_measured_fraction_full 1.000
_diffrn_reflns_point_group_measured_fraction_max 0.995
_diffrn_reflns_theta_full 67.684
_diffrn_reflns_theta_max 70.230
_diffrn_reflns_theta_min 4.411
_diffrn_source 'SuperNova (Cu) X-ray Source'
_exptl_absorpt_coefficient_mu 15.436
_exptl_absorpt_correction_T_max 0.389
_exptl_absorpt_correction_T_min 0.124
_exptl_absorpt_correction_type analytical
_exptl_absorpt_process_details
;
CrysAlisPro, Agilent Technologies,
Version 1.171.36.32 (release 02-08-2013 CrysAlis171 .NET)
(compiled Aug  2 2013,16:46:58)
Analytical numeric absorption correction using a multifaceted crystal
            model based on expressions derived by R.C. Clark & J.S. Reid.
(Clark, R. C. & Reid, J. S. (1995). Acta Cryst. A51, 887-897)
;
_exptl_crystal_colour 'clear yellowish'
_exptl_crystal_colour_lustre clear
_exptl_crystal_colour_modifier yellowish
_exptl_crystal_density_diffrn 1.625
_exptl_crystal_F_000 868
_exptl_crystal_size_max 0.2657
_exptl_crystal_size_mid 0.1386
_exptl_crystal_size_min 0.1082
_refine_diff_density_max 2.839
_refine_diff_density_min -0.765
_refine_diff_density_rms 0.163
_refine_ls_extinction_method none
_refine_ls_goodness_of_fit_ref 1.040
_refine_ls_hydrogen_treatment constr
_refine_ls_matrix_type full
_refine_ls_number_parameters 175
_refine_ls_number_reflns 3428
_refine_ls_number_restraints 0
_refine_ls_restrained_S_all 1.040
_refine_ls_R_factor_all 0.0737
_refine_ls_R_factor_gt 0.0487
_refine_ls_shift/su_max 0.000
_refine_ls_shift/su_mean 0.000
_refine_ls_structure_factor_coef Fsqd
_refine_ls_weighting_details 'w=1/[\s^2^(Fo^2^)+(0.0809P)^2^] where P=(Fo^2^+2Fc^2^)/3'
_refine_ls_weighting_scheme calc
_refine_ls_wR_factor_gt 0.1185
_refine_ls_wR_factor_ref 0.1347
_reflns_Friedel_coverage 0.000
_reflns_number_gt 2394
_reflns_number_total 3428
_reflns_threshold_expression 'I > 2\s(I)'
_cod_data_source_file c6dt01191h2.cif
_cod_data_source_block exp_24
_cod_depositor_comments 'Adding full bibliography for 7039269--7039271.cif.'
_cod_original_cell_volume 1812.40(11)
_cod_database_code 7039271
_chemical_oxdiff_formula 'C26 H56 N4 O4 Br2 U1'
_shelx_space_group_comment
;
The symmetry employed for this shelxl refinement is uniquely defined
by the following loop, which should always be used as a source of
symmetry information in preference to the above space-group names.
They are only intended as comments.
;
_reflns_odcompleteness_completeness 99.97
_reflns_odcompleteness_iscentric 1
_reflns_odcompleteness_theta 66.97
_olex2_refinement_description
;
1. Fixed Uiso
 At 1.2 times of:
  All C(H) groups, All C(H,H) groups
 At 1.5 times of:
  All C(H,H,H) groups
2.a Ternary CH refined with riding coordinates:
 C7(H7), C11(H11)
2.b Secondary CH2 refined with riding coordinates:
 C10(H10A,H10B), C2(H2A,H2B), C6(H6A,H6B), C4(H4A,H4B)
2.c Idealised Me refined as rotating group:
 C12(H12A,H12B,H12C), C13(H13A,H13B,H13C), C8(H8A,H8B,H8C), C9(H9A,H9B,H9C),
 C5(H5A,H5B,H5C), C3(H3A,H3B,H3C)
;
_shelx_shelxl_version_number 2014/7
_olex2_date_sample_data_collection 1386753068.12
_olex2_submission_special_instructions 'No special instructions were received'

loop_
_space_group_symop_operation_xyz
'x, y, z'
'-x+1/2, y+1/2, -z+1/2'
'-x, -y, -z'
'x-1/2, -y-1/2, z-1/2'

loop_
_atom_site_label
_atom_site_type_symbol
_atom_site_fract_x
_atom_site_fract_y
_atom_site_fract_z
_atom_site_U_iso_or_equiv
_atom_site_adp_type
_atom_site_occupancy
_atom_site_site_symmetry_order
_atom_site_calc_flag
_atom_site_refinement_flags_posn
_atom_site_refinement_flags_adp
_atom_site_refinement_flags_occupancy
U U 0.5000 0.5000 0.5000 0.05427(16) Uani 1 2 d S T P
Br Br 0.28816(15) 0.44410(12) 0.35080(9) 0.0993(4) Uani 1 1 d . . .
O2 O 0.6066(7) 0.6063(4) 0.4102(4) 0.0638(15) Uani 1 1 d . . .
C12 C 0.3938(17) 0.6794(16) 0.0464(9) 0.154(7) Uani 1 1 d . . .
H12A H 0.4862 0.6989 0.0269 0.231 Uiso 1 1 calc GR . .
H12B H 0.3263 0.7347 0.0423 0.231 Uiso 1 1 calc GR . .
H12C H 0.3481 0.6269 0.0089 0.231 Uiso 1 1 calc GR . .
N1 N 0.5371(9) 0.7120(5) 0.2954(5) 0.0624(18) Uani 1 1 d . . .
C13 C 0.510(2) 0.5474(13) 0.1543(11) 0.152(8) Uani 1 1 d . . .
H13A H 0.4594 0.5013 0.1116 0.229 Uiso 1 1 calc GR . .
H13B H 0.5136 0.5217 0.2138 0.229 Uiso 1 1 calc GR . .
H13C H 0.6113 0.5575 0.1426 0.229 Uiso 1 1 calc GR . .
C10 C 0.5280(12) 0.7221(8) 0.1971(6) 0.075(3) Uani 1 1 d . . .
H10A H 0.6286 0.7173 0.1817 0.089 Uiso 1 1 calc R . .
H10B H 0.4882 0.7867 0.1788 0.089 Uiso 1 1 calc R . .
C7 C 0.4313(12) 0.8104(8) 0.4109(6) 0.073(3) Uani 1 1 d . . .
H7 H 0.5034 0.7791 0.4581 0.088 Uiso 1 1 calc R . .
C2 C 0.8913(15) 0.5823(10) 0.3878(11) 0.111(5) Uani 1 1 d . . .
H2A H 0.9957 0.6021 0.3904 0.134 Uiso 1 1 calc R . .
H2B H 0.8687 0.5788 0.4485 0.134 Uiso 1 1 calc R . .
N2 N 0.7873(9) 0.6553(6) 0.3323(5) 0.072(2) Uani 1 1 d . . .
C1 C 0.6446(11) 0.6574(6) 0.3465(6) 0.060(2) Uani 1 1 d . . .
C6 C 0.4034(10) 0.7392(7) 0.3330(6) 0.064(2) Uani 1 1 d . . .
H6A H 0.3585 0.6796 0.3528 0.077 Uiso 1 1 calc R . .
H6B H 0.3308 0.7684 0.2859 0.077 Uiso 1 1 calc R . .
C4 C 0.8605(12) 0.7375(9) 0.2952(7) 0.085(3) Uani 1 1 d . . .
H4A H 0.9323 0.7672 0.3424 0.102 Uiso 1 1 calc R . .
H4B H 0.7853 0.7869 0.2738 0.102 Uiso 1 1 calc R . .
C8 C 0.2864(14) 0.8265(10) 0.4485(8) 0.106(4) Uani 1 1 d . . .
H8A H 0.2088 0.8482 0.4014 0.160 Uiso 1 1 calc GR . .
H8B H 0.3025 0.8757 0.4948 0.160 Uiso 1 1 calc GR . .
H8C H 0.2562 0.7657 0.4731 0.160 Uiso 1 1 calc GR . .
C9 C 0.5017(14) 0.9050(9) 0.3853(8) 0.100(4) Uani 1 1 d . . .
H9A H 0.5886 0.8901 0.3579 0.149 Uiso 1 1 calc GR . .
H9B H 0.5315 0.9444 0.4380 0.149 Uiso 1 1 calc GR . .
H9C H 0.4298 0.9409 0.3435 0.149 Uiso 1 1 calc GR . .
C11 C 0.4280(15) 0.6430(12) 0.1462(8) 0.107(4) Uani 1 1 d . . .
H11 H 0.3338 0.6368 0.1709 0.128 Uiso 1 1 calc R . .
C5 C 0.9432(16) 0.7074(12) 0.2176(9) 0.127(6) Uani 1 1 d . . .
H5A H 0.8718 0.6815 0.1691 0.191 Uiso 1 1 calc GR . .
H5B H 1.0170 0.6578 0.2380 0.191 Uiso 1 1 calc GR . .
H5C H 0.9923 0.7640 0.1972 0.191 Uiso 1 1 calc GR . .
C3 C 0.865(3) 0.4873(13) 0.3432(18) 0.169(10) Uani 1 1 d . . .
H3A H 0.8743 0.4942 0.2810 0.254 Uiso 1 1 calc GR . .
H3B H 0.7651 0.4647 0.3480 0.254 Uiso 1 1 calc GR . .
H3C H 0.9376 0.4404 0.3711 0.254 Uiso 1 1 calc GR . .
O1 O 0.6199(7) 0.4047(5) 0.4741(5) 0.0764(18) Uani 1 1 d . . .

loop_
_atom_site_aniso_label
_atom_site_aniso_U_11
_atom_site_aniso_U_22
_atom_site_aniso_U_33
_atom_site_aniso_U_23
_atom_site_aniso_U_13
_atom_site_aniso_U_12
U 0.0579(3) 0.0497(2) 0.0540(2) 0.00481(19) 0.00505(16) 0.0002(2)
Br 0.0962(9) 0.1136(10) 0.0796(7) -0.0069(7) -0.0129(6) -0.0292(8)
O2 0.067(4) 0.059(3) 0.064(4) 0.013(3) 0.003(3) 0.001(3)
C12 0.124(12) 0.25(2) 0.075(9) -0.018(11) -0.010(8) 0.016(13)
N1 0.071(5) 0.064(4) 0.051(4) 0.000(3) 0.004(3) 0.002(4)
C13 0.25(2) 0.097(11) 0.108(11) -0.034(10) 0.037(13) -0.063(15)
C10 0.084(7) 0.090(7) 0.048(5) 0.012(5) 0.004(5) -0.003(6)
C7 0.087(7) 0.070(6) 0.063(5) 0.005(4) 0.013(5) 0.024(5)
C2 0.091(9) 0.099(10) 0.154(13) 0.027(9) 0.050(9) 0.025(7)
N2 0.059(5) 0.074(5) 0.084(6) 0.013(4) 0.021(4) 0.004(4)
C1 0.072(6) 0.051(4) 0.056(5) 0.002(4) 0.008(4) -0.004(4)
C6 0.059(5) 0.072(6) 0.059(5) 0.005(4) 0.000(4) 0.012(4)
C4 0.066(7) 0.103(8) 0.087(7) 0.012(6) 0.010(6) -0.015(6)
C8 0.108(9) 0.109(10) 0.107(9) -0.007(8) 0.031(7) 0.038(8)
C9 0.124(10) 0.092(9) 0.080(7) -0.020(6) 0.009(7) -0.004(7)
C11 0.106(9) 0.146(13) 0.068(7) -0.029(8) 0.009(6) -0.038(9)
C5 0.112(10) 0.167(16) 0.115(11) 0.007(10) 0.055(9) -0.036(10)
C3 0.22(3) 0.143(18) 0.16(2) -0.003(12) 0.08(2) 0.067(15)
O1 0.079(4) 0.072(4) 0.081(4) 0.004(3) 0.021(4) 0.015(3)

loop_
_atom_type_symbol
_atom_type_description
_atom_type_scat_dispersion_real
_atom_type_scat_dispersion_imag
_atom_type_scat_source
C C 0.0181 0.0091 'International Tables Vol C Tables 4.2.6.8 and 6.1.1.4'
H H 0.0000 0.0000 'International Tables Vol C Tables 4.2.6.8 and 6.1.1.4'
Br Br -0.6763 1.2805 'International Tables Vol C Tables 4.2.6.8 and 6.1.1.4'
N N 0.0311 0.0180 'International Tables Vol C Tables 4.2.6.8 and 6.1.1.4'
O O 0.0492 0.0322 'International Tables Vol C Tables 4.2.6.8 and 6.1.1.4'
U U -4.3638 13.4090 'International Tables Vol C Tables 4.2.6.8 and 6.1.1.4'

loop_
_exptl_crystal_face_index_h
_exptl_crystal_face_index_k
_exptl_crystal_face_index_l
_exptl_crystal_face_perp_dist
_exptl_oxdiff_crystal_face_indexfrac_h
_exptl_oxdiff_crystal_face_indexfrac_k
_exptl_oxdiff_crystal_face_indexfrac_l
_exptl_oxdiff_crystal_face_x
_exptl_oxdiff_crystal_face_y
_exptl_oxdiff_crystal_face_z
5 3 0 0.1291 4.9991 3.0025 0.0001 0.3769 -0.1759 -0.8352
-6 -3 0 0.0774 -5.9990 -3.0029 -0.0001 -0.3871 0.2311 0.9995
0 -9 -1 0.0347 0.0020 -9.0031 -0.9995 -1.0083 -0.2039 0.0231
-1 -6 -6 0.0492 -0.9975 -6.0043 -5.9982 -0.8460 0.4378 0.0873
0 -1 10 0.0666 -0.0019 -0.9966 9.9972 0.1981 -1.0057 0.1777
0 3 -9 0.0614 0.0013 2.9976 -8.9975 0.0498 0.9754 -0.1693
0 6 7 0.0509 -0.0026 6.0044 6.9978 0.8665 -0.4798 0.0943
0 8 5 0.0492 -0.0026 8.0042 4.9983 1.0224 -0.2184 0.0507

loop_
_geom_angle_atom_site_label_1
_geom_angle_atom_site_label_2
_geom_angle_atom_site_label_3
_geom_angle
_geom_angle_site_symmetry_1
_geom_angle_site_symmetry_3
Br U Br 180.0 3_666 .
O2 U Br 90.63(15) 3_666 .
O2 U Br 89.37(15) . .
O2 U Br 89.37(15) 3_666 3_666
O2 U Br 90.63(15) . 3_666
O2 U O2 180.0 3_666 .
O1 U Br 90.8(2) . 3_666
O1 U Br 89.2(2) 3_666 3_666
O1 U Br 90.8(2) 3_666 .
O1 U Br 89.2(2) . .
O1 U O2 89.8(3) 3_666 .
O1 U O2 90.2(3) . .
O1 U O2 90.2(3) 3_666 3_666
O1 U O2 89.8(3) . 3_666
O1 U O1 180.0 . 3_666
C1 O2 U 167.3(6) . .
C1 N1 C10 122.9(8) . .
C1 N1 C6 118.2(7) . .
C6 N1 C10 116.8(7) . .
N1 C10 C11 112.0(9) . .
C6 C7 C8 109.6(9) . .
C9 C7 C6 111.7(8) . .
C9 C7 C8 113.2(10) . .
C3 C2 N2 106.3(16) . .
C1 N2 C2 116.8(8) . .
C1 N2 C4 123.5(8) . .
C4 N2 C2 115.8(8) . .
O2 C1 N1 118.3(8) . .
O2 C1 N2 119.2(8) . .
N2 C1 N1 122.5(8) . .
N1 C6 C7 114.8(8) . .
N2 C4 C5 113.2(11) . .
C13 C11 C12 111.8(12) . .
C13 C11 C10 108.9(11) . .
C10 C11 C12 105.8(12) . .

loop_
_geom_bond_atom_site_label_1
_geom_bond_atom_site_label_2
_geom_bond_distance
_geom_bond_site_symmetry_2
U Br 2.8118(12) .
U Br 2.8118(12) 3_666
U O2 2.288(6) .
U O2 2.288(6) 3_666
U O1 1.763(6) .
U O1 1.764(6) 3_666
O2 C1 1.274(10) .
C12 C11 1.568(17) .
N1 C10 1.477(10) .
N1 C1 1.356(11) .
N1 C6 1.454(11) .
C13 C11 1.49(2) .
C10 C11 1.526(15) .
C7 C6 1.511(13) .
C7 C8 1.515(13) .
C7 C9 1.507(15) .
C2 N2 1.517(14) .
C2 C3 1.45(2) .
N2 C1 1.332(11) .
N2 C4 1.450(13) .
C4 C5 1.537(15) .
